data_7019221
loop_
_publ_author_name
'Gushchin, Pavel V.'
'Kuznetsov, Maxim L.'
'Wang, Qian'
'Karasik, Andrey A.'
'Haukka, Matti'
'Starova, Galina L.'
'Kukushkin, Vadim Yu'

_publ_section_title
;
 Lasagna-type arrays with halide-nitromethane cluster filling. The first
 recognition of the Hal(-)HCH(2)NO(2) (Hal = Cl, Br, I) hydrogen bonding.
;
_journal_issue 23
_journal_name_full 'Dalton transactions (Cambridge, England : 2003)'
_journal_page_first 6922
_journal_page_last 6931
_journal_paper_doi 10.1039/c2dt12394k
_journal_volume 41
_journal_year 2012
_chemical_formula_moiety ' C38 H46 N10 Pt, 2(C H3 N O2), 2(Cl)'
_chemical_formula_sum 'C40 H52 Cl2 N12 O4 Pt'
_chemical_formula_weight 1030.93
_chemical_name_systematic
;
?
;
_space_group_IT_number 14
_symmetry_cell_setting monoclinic
_symmetry_space_group_name_Hall '-P 2ybc'
_symmetry_space_group_name_H-M 'P 1 21/c 1'
_atom_sites_solution_hydrogens mixed
_atom_sites_solution_primary direct
_atom_sites_solution_secondary difmap
_audit_creation_method SHELXL-97
_cell_angle_alpha 90.00
_cell_angle_beta 91.889(6)
_cell_angle_gamma 90.00
_cell_formula_units_Z 2
_cell_length_a 9.0373(7)
_cell_length_b 24.765(3)
_cell_length_c 9.4818(7)
_cell_measurement_reflns_used 4726
_cell_measurement_temperature 100(2)
_cell_measurement_theta_max 30.03
_cell_measurement_theta_min 1.00
_cell_volume 2121.0(3)
_computing_cell_refinement 'EvalCCD (Duisenberg, 2003)'
_computing_data_collection 'Collect (Bruker AXS BV, 1997-2004)'
_computing_data_reduction 'EvalCCD (Duisenberg, 2003)'
_computing_molecular_graphics 'Diamond v.3.1e (Brandenburg, 2007)'
_computing_publication_material 'SHELXL-97 (Sheldrick, 1997)'
_computing_structure_refinement 'SHELXL-97 (Sheldrick, 1997)'
_computing_structure_solution 'SHELXS-97 (Sheldrick, 1997)'
_diffrn_ambient_temperature 100(2)
_diffrn_detector_area_resol_mean 9
_diffrn_measured_fraction_theta_full 0.992
_diffrn_measured_fraction_theta_max 0.992
_diffrn_measurement_device '95mm CCD camera on \k-goniostat'
_diffrn_measurement_device_type 'Nonius KappaCCD'
_diffrn_measurement_method '\f scans and \w scans with \k offset'
_diffrn_radiation_monochromator 'horizontally mounted graphite crystal'
_diffrn_radiation_source 'fine-focus sealed tube'
_diffrn_radiation_type MoK\a
_diffrn_radiation_wavelength 0.71073
_diffrn_reflns_av_R_equivalents 0.0489
_diffrn_reflns_av_sigmaI/netI 0.0406
_diffrn_reflns_limit_h_max 12
_diffrn_reflns_limit_h_min -12
_diffrn_reflns_limit_k_max 34
_diffrn_reflns_limit_k_min -34
_diffrn_reflns_limit_l_max 13
_diffrn_reflns_limit_l_min -12
_diffrn_reflns_number 37151
_diffrn_reflns_theta_full 30.01
_diffrn_reflns_theta_max 30.01
_diffrn_reflns_theta_min 2.79
_exptl_absorpt_coefficient_mu 3.490
_exptl_absorpt_correction_T_max 0.4973
_exptl_absorpt_correction_T_min 0.3994
_exptl_absorpt_correction_type multi-scan
_exptl_absorpt_process_details 'SADABS v.2.10 (Sheldrick, 2003)'
_exptl_crystal_colour colourless
_exptl_crystal_density_diffrn 1.614
_exptl_crystal_density_method 'not measured'
_exptl_crystal_description block
_exptl_crystal_F_000 1040
_exptl_crystal_size_max 0.29
_exptl_crystal_size_mid 0.21
_exptl_crystal_size_min 0.20
_refine_diff_density_max 1.343
_refine_diff_density_min -1.144
_refine_diff_density_rms 0.112
_refine_ls_extinction_method none
_refine_ls_goodness_of_fit_ref 1.079
_refine_ls_hydrogen_treatment constr
_refine_ls_matrix_type full
_refine_ls_number_parameters 269
_refine_ls_number_reflns 6149
_refine_ls_number_restraints 0
_refine_ls_restrained_S_all 1.079
_refine_ls_R_factor_all 0.0467
_refine_ls_R_factor_gt 0.0247
_refine_ls_shift/su_max 0.001
_refine_ls_shift/su_mean 0.000
_refine_ls_structure_factor_coef Fsqd
_refine_ls_weighting_details 'calc w=1/[\s^2^(Fo^2^)+(0.0187P)^2^+1.5677P] where P=(Fo^2^+2Fc^2^)/3'
_refine_ls_weighting_scheme calc
_refine_ls_wR_factor_gt 0.0509
_refine_ls_wR_factor_ref 0.0568
_reflns_number_gt 4586
_reflns_number_total 6149
_reflns_threshold_expression >2sigma(I)
_cod_data_source_file c2dt12394k.txt
_cod_data_source_block 2Cl
_cod_original_cell_volume 2120.9(3)
_cod_original_sg_symbol_H-M 'P 21/c'
_cod_database_code 7019221

loop_
_symmetry_equiv_pos_as_xyz
'x, y, z'
'-x, y+1/2, -z+1/2'
'-x, -y, -z'
'x, -y-1/2, z-1/2'

loop_
_atom_site_label
_atom_site_type_symbol
_atom_site_fract_x
_atom_site_fract_y
_atom_site_fract_z
_atom_site_U_iso_or_equiv
_atom_site_adp_type
_atom_site_occupancy
_atom_site_symmetry_multiplicity
_atom_site_calc_flag
_atom_site_refinement_flags
Pt1 Pt 0.0000 0.5000 0.0000 0.01240(4) Uani 1 2 d S
Cl1 Cl 0.33816(7) 0.54606(2) 0.64140(6) 0.01915(12) Uani 1 1 d .
O1 O 0.3561(2) 0.71647(8) 0.4777(2) 0.0337(5) Uani 1 1 d .
O2 O 0.1591(2) 0.75535(8) 0.5463(2) 0.0332(5) Uani 1 1 d .
N1 N 0.1171(2) 0.51450(8) 0.1794(2) 0.0140(4) Uani 1 1 d .
N2 N 0.1961(2) 0.48481(8) -0.0821(2) 0.0151(4) Uani 1 1 d .
H2N H 0.2170 0.4969 -0.1605 0.023 Uiso 1 1 d R
N3 N 0.3156(2) 0.49388(7) 0.3343(2) 0.0170(4) Uani 1 1 d .
H3N H 0.4035 0.4814 0.3468 0.025 Uiso 1 1 d R
H3M H 0.2919 0.5132 0.4055 0.025 Uiso 1 1 d R
N4 N 0.2866(2) 0.44542(7) 0.1276(2) 0.0129(4) Uani 1 1 d .
N5 N 0.4003(2) 0.42710(8) -0.0832(2) 0.0156(4) Uani 1 1 d .
N6 N 0.2566(2) 0.72165(9) 0.5601(2) 0.0226(5) Uani 1 1 d .
C1 C 0.0727(2) 0.55925(9) 0.2634(2) 0.0147(5) Uani 1 1 d .
C2 C 0.1064(3) 0.61153(10) 0.2239(3) 0.0189(5) Uani 1 1 d .
H2 H 0.1627 0.6180 0.1427 0.023 Uiso 1 1 calc R
C3 C 0.0576(3) 0.65440(10) 0.3039(3) 0.0227(6) Uani 1 1 d .
H3 H 0.0812 0.6903 0.2776 0.027 Uiso 1 1 calc R
C4 C -0.0248(3) 0.64547(10) 0.4212(3) 0.0219(5) Uani 1 1 d .
H4 H -0.0569 0.6751 0.4762 0.026 Uiso 1 1 calc R
C5 C -0.0606(3) 0.59341(10) 0.4585(3) 0.0221(5) Uani 1 1 d .
H5 H -0.1174 0.5871 0.5393 0.026 Uiso 1 1 calc R
C6 C -0.0137(3) 0.55014(10) 0.3782(3) 0.0195(5) Uani 1 1 d .
H6 H -0.0411 0.5144 0.4024 0.023 Uiso 1 1 calc R
C7 C 0.2357(3) 0.48714(9) 0.2162(3) 0.0143(5) Uani 1 1 d .
C8 C 0.2620(3) 0.39040(9) 0.1736(2) 0.0144(5) Uani 1 1 d .
C9 C 0.3432(3) 0.36802(9) 0.2852(3) 0.0173(5) Uani 1 1 d .
H9 H 0.4173 0.3886 0.3340 0.021 Uiso 1 1 calc R
C10 C 0.3152(3) 0.31527(10) 0.3250(3) 0.0213(5) Uani 1 1 d .
H10 H 0.3696 0.2998 0.4024 0.026 Uiso 1 1 calc R
C11 C 0.2089(3) 0.28507(10) 0.2531(3) 0.0254(6) Uani 1 1 d .
H11 H 0.1903 0.2489 0.2809 0.030 Uiso 1 1 calc R
C12 C 0.1298(3) 0.30746(10) 0.1407(3) 0.0260(6) Uani 1 1 d .
H12 H 0.0577 0.2865 0.0903 0.031 Uiso 1 1 calc R
C13 C 0.1552(3) 0.36029(10) 0.1013(3) 0.0202(5) Uani 1 1 d .
H13 H 0.0996 0.3759 0.0249 0.024 Uiso 1 1 calc R
C14 C 0.2930(2) 0.45364(9) -0.0189(2) 0.0138(5) Uani 1 1 d .
C15 C 0.3883(3) 0.41366(10) -0.2338(3) 0.0194(5) Uani 1 1 d .
H15A H 0.4729 0.4294 -0.2834 0.023 Uiso 1 1 calc R
H15B H 0.2958 0.4289 -0.2759 0.023 Uiso 1 1 calc R
C16 C 0.3882(3) 0.35279(10) -0.2510(3) 0.0209(5) Uani 1 1 d .
H16A H 0.3836 0.3436 -0.3527 0.025 Uiso 1 1 calc R
H16B H 0.2994 0.3375 -0.2075 0.025 Uiso 1 1 calc R
C17 C 0.5265(3) 0.32804(10) -0.1821(3) 0.0218(5) Uani 1 1 d .
H17A H 0.6144 0.3396 -0.2339 0.026 Uiso 1 1 calc R
H17B H 0.5200 0.2882 -0.1877 0.026 Uiso 1 1 calc R
C18 C 0.5447(3) 0.34509(10) -0.0284(3) 0.0207(5) Uani 1 1 d .
H18A H 0.6418 0.3324 0.0099 0.025 Uiso 1 1 calc R
H18B H 0.4665 0.3278 0.0268 0.025 Uiso 1 1 calc R
C19 C 0.5349(3) 0.40610(10) -0.0119(3) 0.0178(5) Uani 1 1 d .
H19A H 0.5343 0.4154 0.0896 0.021 Uiso 1 1 calc R
H19B H 0.6229 0.4232 -0.0526 0.021 Uiso 1 1 calc R
C20 C 0.2555(3) 0.68604(11) 0.6842(3) 0.0326(7) Uani 1 1 d .
H20A H 0.2758 0.6489 0.6553 0.049 Uiso 1 1 calc R
H20B H 0.1582 0.6877 0.7267 0.049 Uiso 1 1 calc R
H20C H 0.3317 0.6978 0.7533 0.049 Uiso 1 1 calc R

loop_
_atom_site_aniso_label
_atom_site_aniso_U_11
_atom_site_aniso_U_22
_atom_site_aniso_U_33
_atom_site_aniso_U_23
_atom_site_aniso_U_13
_atom_site_aniso_U_12
Pt1 0.01079(6) 0.01258(6) 0.01374(7) -0.00183(6) -0.00116(4) 0.00253(5)
Cl1 0.0182(3) 0.0191(3) 0.0200(3) -0.0024(2) -0.0020(2) 0.0003(2)
O1 0.0338(12) 0.0398(12) 0.0277(11) -0.0066(9) 0.0047(9) -0.0024(9)
O2 0.0273(11) 0.0246(10) 0.0470(13) -0.0003(9) -0.0112(10) 0.0054(9)
N1 0.0144(10) 0.0150(9) 0.0125(10) -0.0038(7) 0.0004(8) 0.0029(7)
N2 0.0162(10) 0.0174(9) 0.0118(10) -0.0001(7) 0.0008(8) 0.0011(8)
N3 0.0147(9) 0.0197(11) 0.0164(10) -0.0046(8) -0.0022(8) 0.0042(8)
N4 0.0124(9) 0.0128(9) 0.0135(10) -0.0017(7) 0.0003(8) 0.0022(7)
N5 0.0146(10) 0.0175(10) 0.0146(10) -0.0027(8) 0.0000(8) 0.0040(8)
N6 0.0221(12) 0.0217(11) 0.0238(12) -0.0047(9) -0.0044(10) -0.0013(9)
C1 0.0112(11) 0.0149(11) 0.0179(12) -0.0028(9) -0.0028(9) 0.0027(9)
C2 0.0146(12) 0.0211(12) 0.0209(13) -0.0020(10) 0.0011(10) -0.0011(10)
C3 0.0213(13) 0.0146(11) 0.0320(15) -0.0030(10) -0.0011(11) -0.0010(10)
C4 0.0175(12) 0.0215(12) 0.0263(15) -0.0095(11) -0.0029(11) 0.0038(10)
C5 0.0201(13) 0.0277(14) 0.0186(13) -0.0034(11) 0.0025(11) -0.0008(11)
C6 0.0225(13) 0.0181(12) 0.0180(13) -0.0007(10) 0.0000(10) 0.0000(10)
C7 0.0132(11) 0.0121(11) 0.0177(12) -0.0011(8) 0.0002(9) -0.0009(8)
C8 0.0126(11) 0.0136(10) 0.0170(12) -0.0022(9) 0.0028(9) 0.0022(9)
C9 0.0164(12) 0.0181(12) 0.0174(13) -0.0026(9) 0.0005(10) 0.0021(10)
C10 0.0218(13) 0.0201(12) 0.0221(14) 0.0008(10) 0.0012(11) 0.0062(10)
C11 0.0262(14) 0.0152(12) 0.0351(16) 0.0018(11) 0.0047(12) 0.0003(11)
C12 0.0213(14) 0.0200(13) 0.0364(16) -0.0037(11) -0.0034(12) -0.0057(11)
C13 0.0159(12) 0.0200(12) 0.0244(14) -0.0011(10) -0.0028(10) 0.0011(10)
C14 0.0129(11) 0.0126(10) 0.0160(12) -0.0031(9) -0.0001(9) -0.0027(9)
C15 0.0201(13) 0.0208(12) 0.0171(13) -0.0022(10) -0.0002(10) 0.0064(10)
C16 0.0217(13) 0.0200(12) 0.0206(14) -0.0068(10) -0.0038(11) 0.0031(10)
C17 0.0217(13) 0.0196(12) 0.0240(14) -0.0050(10) -0.0005(11) 0.0050(10)
C18 0.0189(12) 0.0206(12) 0.0225(14) -0.0025(10) -0.0020(10) 0.0072(10)
C19 0.0105(12) 0.0216(12) 0.0211(13) -0.0035(10) -0.0020(10) 0.0038(9)
C20 0.0362(17) 0.0274(15) 0.0339(17) 0.0070(12) -0.0018(14) 0.0033(13)

loop_
_atom_type_symbol
_atom_type_description
_atom_type_scat_dispersion_real
_atom_type_scat_dispersion_imag
_atom_type_scat_source
C C 0.0033 0.0016 'International Tables Vol C Tables 4.2.6.8 and 6.1.1.4'
H H 0.0000 0.0000 'International Tables Vol C Tables 4.2.6.8 and 6.1.1.4'
N N 0.0061 0.0033 'International Tables Vol C Tables 4.2.6.8 and 6.1.1.4'
O O 0.0106 0.0060 'International Tables Vol C Tables 4.2.6.8 and 6.1.1.4'
Cl Cl 0.1484 0.1585 'International Tables Vol C Tables 4.2.6.8 and 6.1.1.4'
Pt Pt -1.7033 8.3905 'International Tables Vol C Tables 4.2.6.8 and 6.1.1.4'

loop_
_geom_angle_atom_site_label_1
_geom_angle_atom_site_label_2
_geom_angle_atom_site_label_3
_geom_angle
_geom_angle_site_symmetry_1
_geom_angle_site_symmetry_3
_geom_angle_publ_flag
N2 Pt1 N2 180.0 . 3_565 ?
N2 Pt1 N1 94.93(8) . 3_565 ?
N2 Pt1 N1 85.07(8) 3_565 3_565 ?
N2 Pt1 N1 85.07(8) . . yes
N2 Pt1 N1 94.93(8) 3_565 . ?
N1 Pt1 N1 180.00(6) 3_565 . ?
C7 N1 C1 119.7(2) . . ?
C7 N1 Pt1 122.65(16) . . yes
C1 N1 Pt1 117.46(15) . . ?
C14 N2 Pt1 121.74(17) . . yes
C14 N2 H2N 117.2 . . ?
Pt1 N2 H2N 121.0 . . ?
C7 N3 H3N 123.3 . . ?
C7 N3 H3M 126.3 . . ?
H3N N3 H3M 110.2 . . ?
C14 N4 C7 120.28(19) . . yes
C14 N4 C8 116.42(18) . . ?
C7 N4 C8 116.77(19) . . ?
C14 N5 C15 121.7(2) . . ?
C14 N5 C19 124.6(2) . . ?
C15 N5 C19 113.65(19) . . ?
O2 N6 O1 123.4(2) . . ?
O2 N6 C20 118.3(2) . . ?
O1 N6 C20 118.4(2) . . ?
C6 C1 C2 120.1(2) . . ?
C6 C1 N1 119.3(2) . . ?
C2 C1 N1 120.4(2) . . ?
C1 C2 C3 119.5(2) . . ?
C1 C2 H2 120.3 . . ?
C3 C2 H2 120.3 . . ?
C4 C3 C2 120.7(2) . . ?
C4 C3 H3 119.7 . . ?
C2 C3 H3 119.7 . . ?
C3 C4 C5 119.7(2) . . ?
C3 C4 H4 120.2 . . ?
C5 C4 H4 120.2 . . ?
C4 C5 C6 120.2(2) . . ?
C4 C5 H5 119.9 . . ?
C6 C5 H5 119.9 . . ?
C1 C6 C5 119.8(2) . . ?
C1 C6 H6 120.1 . . ?
C5 C6 H6 120.1 . . ?
N1 C7 N3 125.5(2) . . yes
N1 C7 N4 119.9(2) . . ?
N3 C7 N4 114.5(2) . . yes
C9 C8 C13 120.4(2) . . ?
C9 C8 N4 121.6(2) . . ?
C13 C8 N4 117.9(2) . . ?
C8 C9 C10 119.3(2) . . ?
C8 C9 H9 120.3 . . ?
C10 C9 H9 120.3 . . ?
C11 C10 C9 120.4(2) . . ?
C11 C10 H10 119.8 . . ?
C9 C10 H10 119.8 . . ?
C10 C11 C12 119.9(2) . . ?
C10 C11 H11 120.1 . . ?
C12 C11 H11 120.1 . . ?
C11 C12 C13 120.2(2) . . ?
C11 C12 H12 119.9 . . ?
C13 C12 H12 119.9 . . ?
C12 C13 C8 119.7(2) . . ?
C12 C13 H13 120.1 . . ?
C8 C13 H13 120.1 . . ?
N2 C14 N5 124.8(2) . . ?
N2 C14 N4 119.5(2) . . ?
N5 C14 N4 115.7(2) . . ?
N5 C15 C16 109.3(2) . . ?
N5 C15 H15A 109.8 . . ?
C16 C15 H15A 109.8 . . ?
N5 C15 H15B 109.8 . . ?
C16 C15 H15B 109.8 . . ?
H15A C15 H15B 108.3 . . ?
C15 C16 C17 110.9(2) . . ?
C15 C16 H16A 109.5 . . ?
C17 C16 H16A 109.5 . . ?
C15 C16 H16B 109.5 . . ?
C17 C16 H16B 109.5 . . ?
H16A C16 H16B 108.0 . . ?
C16 C17 C18 111.2(2) . . ?
C16 C17 H17A 109.4 . . ?
C18 C17 H17A 109.4 . . ?
C16 C17 H17B 109.4 . . ?
C18 C17 H17B 109.4 . . ?
H17A C17 H17B 108.0 . . ?
C17 C18 C19 111.7(2) . . ?
C17 C18 H18A 109.3 . . ?
C19 C18 H18A 109.3 . . ?
C17 C18 H18B 109.3 . . ?
C19 C18 H18B 109.3 . . ?
H18A C18 H18B 107.9 . . ?
N5 C19 C18 110.76(19) . . ?
N5 C19 H19A 109.5 . . ?
C18 C19 H19A 109.5 . . ?
N5 C19 H19B 109.5 . . ?
C18 C19 H19B 109.5 . . ?
H19A C19 H19B 108.1 . . ?
N6 C20 H20A 109.5 . . ?
N6 C20 H20B 109.5 . . ?
H20A C20 H20B 109.5 . . ?
N6 C20 H20C 109.5 . . ?
H20A C20 H20C 109.5 . . ?
H20B C20 H20C 109.5 . . ?

loop_
_geom_bond_atom_site_label_1
_geom_bond_atom_site_label_2
_geom_bond_distance
_geom_bond_site_symmetry_2
_geom_bond_publ_flag
Pt1 N2 1.994(2) . yes
Pt1 N2 1.994(2) 3_565 ?
Pt1 N1 2.006(2) 3_565 ?
Pt1 N1 2.006(2) . yes
O1 N6 1.218(3) . ?
O2 N6 1.218(3) . ?
N1 C7 1.306(3) . yes
N1 C1 1.430(3) . ?
N2 C14 1.299(3) . yes
N2 H2N 0.8290 . ?
N3 C7 1.322(3) . yes
N3 H3N 0.8576 . ?
N3 H3M 0.8600 . ?
N4 C14 1.407(3) . yes
N4 C7 1.418(3) . yes
N4 C8 1.450(3) . ?
N5 C14 1.335(3) . ?
N5 C15 1.467(3) . ?
N5 C19 1.467(3) . ?
N6 C20 1.470(3) . ?
C1 C6 1.379(3) . ?
C1 C2 1.385(3) . ?
C2 C3 1.385(3) . ?
C2 H2 0.9500 . ?
C3 C4 1.377(4) . ?
C3 H3 0.9500 . ?
C4 C5 1.378(4) . ?
C4 H4 0.9500 . ?
C5 C6 1.388(3) . ?
C5 H5 0.9500 . ?
C6 H6 0.9500 . ?
C8 C9 1.383(3) . ?
C8 C13 1.383(3) . ?
C9 C10 1.385(3) . ?
C9 H9 0.9500 . ?
C10 C11 1.380(4) . ?
C10 H10 0.9500 . ?
C11 C12 1.380(4) . ?
C11 H11 0.9500 . ?
C12 C13 1.382(3) . ?
C12 H12 0.9500 . ?
C13 H13 0.9500 . ?
C15 C16 1.516(3) . ?
C15 H15A 0.9900 . ?
C15 H15B 0.9900 . ?
C16 C17 1.521(3) . ?
C16 H16A 0.9900 . ?
C16 H16B 0.9900 . ?
C17 C18 1.521(3) . ?
C17 H17A 0.9900 . ?
C17 H17B 0.9900 . ?
C18 C19 1.522(3) . ?
C18 H18A 0.9900 . ?
C18 H18B 0.9900 . ?
C19 H19A 0.9900 . ?
C19 H19B 0.9900 . ?
C20 H20A 0.9800 . ?
C20 H20B 0.9800 . ?
C20 H20C 0.9800 . ?

loop_
_geom_hbond_atom_site_label_D
_geom_hbond_atom_site_label_H
_geom_hbond_atom_site_label_A
_geom_hbond_distance_DH
_geom_hbond_distance_HA
_geom_hbond_distance_DA
_geom_hbond_angle_DHA
_geom_hbond_site_symmetry_A
_geom_hbond_publ_flag
N2 H2N Cl1 0.83 2.52 3.323(2) 163.9 1_554 yes
N3 H3N Cl1 0.86 2.43 3.283(2) 172.6 3_666 yes
N3 H3M Cl1 0.86 2.40 3.186(2) 151.5 . yes
